data_1550134
loop_
_publ_author_name
'Condakes, Matthew'
'Rosen, Rachel'
'Harwood, Stephen'
'Maimone, Thomas'

_publ_section_title
;
 A Copper-Catalyzed Double Coupling Enables a 3-Step Synthesis of the
 Quassinoid Core Architecture
;
_journal_name_full 'Chemical Science'
_journal_paper_doi 10.1039/C8SC03835J
_journal_year 2019
_chemical_formula_moiety 'C19 H18 F2 O'
_chemical_formula_sum 'C19 H18 F2 O'
_chemical_formula_weight 300.33
_space_group_crystal_system trigonal
_space_group_IT_number 148
_space_group_name_Hall '-R 3'
_space_group_name_H-M_alt 'R -3'
_symmetry_space_group_name_Hall '-R 3'
_symmetry_space_group_name_H-M 'R -3 :H'
_atom_sites_solution_hydrogens mixed
_atom_sites_solution_primary dual
_audit_creation_date 2018-03-29
_audit_creation_method
;
Olex2 1.2-ac3
(compiled 2017.08.10 svn.r3458 for OlexSys, GUI svn.r5381)
;
_audit_update_record
;
2018-07-19 deposited with the CCDC.
2018-10-29 downloaded from the CCDC.
;
_cell_angle_alpha 90
_cell_angle_beta 90
_cell_angle_gamma 120
_cell_formula_units_Z 18
_cell_length_a 26.8452(2)
_cell_length_b 26.8452(2)
_cell_length_c 11.23090(10)
_cell_measurement_reflns_used 27203
_cell_measurement_temperature 100(2)
_cell_measurement_theta_max 78.8010
_cell_measurement_theta_min 4.3310
_cell_volume 7009.36(10)
_computing_cell_refinement 'CrysAlisPro 1.171.39.45f (Rigaku OD, 2018)'
_computing_data_collection 'CrysAlisPro 1.171.39.45f (Rigaku OD, 2018)'
_computing_data_reduction 'CrysAlisPro 1.171.39.45f (Rigaku OD, 2018)'
_computing_molecular_graphics 'Olex2 (Dolomanov et al., 2009)'
_computing_publication_material 'Olex2 (Dolomanov et al., 2009)'
_computing_structure_refinement 'ShelXL (Sheldrick, 2015)'
_computing_structure_solution 'ShelXT (Sheldrick, 2015)'
_diffrn_ambient_temperature 100(2)
_diffrn_detector 'CCD plate'
_diffrn_detector_type 'Pilatus 200K'
_diffrn_measured_fraction_theta_full 1.000
_diffrn_measured_fraction_theta_max 0.979
_diffrn_measurement_details
;
List of Runs (angles in degrees, time in seconds):

  # Type    Start    End  Width  t~exp~   \w     \q     \k     \f   Frames
#--------------------------------------------------------------------------
  1  \w    -15.00  31.00   0.50    0.50    --    0.00 -99.00 120.00   92
  2  \w    -20.00  45.00   0.50    0.50    --    0.00  77.00-180.00  130
  3  \w    -45.00  20.00   0.50    0.50    --    0.00 -77.00-120.00  130
  4  \w    -20.00  45.00   0.50    0.50    --    0.00  77.00   0.00  130
  5  \w    -15.00  31.00   0.50    0.50    --    0.00 -99.00 -30.00   92
  6  \w    -20.00  45.00   0.50    0.50    --    0.00  77.00  60.00  130
  7  \w    -15.00  31.00   0.50    0.50    --    0.00 -99.00 -60.00   92
  8  \w    -20.00  45.00   0.50    0.50    --    0.00  77.00 -90.00  130
  9  \w   -170.00 -86.00   0.50    0.50    -- -100.00 -61.00-106.04  168
 10  \w   -172.00 -81.00   0.50    0.50    -- -100.00 -74.00  29.15  182
 11  \w   -112.00 -24.00   0.50    0.50    -- -100.00 111.00  30.00  176
 12  \w   -169.00 -84.00   0.50    0.50    -- -100.00 -66.00-118.39  170
 13  \w   -120.00 -28.00   0.50    0.50    -- -100.00  77.00 -90.00  184
 14  \w   -133.00 -31.00   0.50    0.50    -- -100.00 146.00  33.35  204
 15  \w   -120.00 -28.00   0.50    0.50    -- -100.00  77.00 150.00  184
 16  \w   -175.00 -91.00   0.50    0.50    -- -100.00 -45.00 -30.00  168
 17  \w   -133.00 -31.00   0.50    0.50    -- -100.00 146.00-132.72  204
 18  \w   -114.00 -30.00   0.50    0.50    -- -100.00  61.00  60.00  168
 19  \w   -158.00 -43.00   0.50    0.50    -- -100.00 179.00 -60.00  230
 20  \w   -131.00 -30.00   0.50    0.50    -- -100.00 143.00  95.78  202
 21  \w   -114.00 -30.00   0.50    0.50    -- -100.00  61.00 150.00  168
 22  \w   -170.00 -85.00   0.50    0.50    -- -100.00 -63.00 115.56  170
 23  \w   -112.00 -24.00   0.50    0.50    -- -100.00 111.00-180.00  176
 24  \w    -72.00 -23.00   0.50    0.50    -- -100.00  30.00  30.00   98
 25  \w   -158.00 -43.00   0.50    0.50    -- -100.00 179.00-150.00  230
 26  \w     29.00  66.00   0.50    0.50    --  106.00 -30.00 120.00   74
 27  \w     30.00 109.00   0.50    0.50    --  106.00 -94.00 -30.00  158
 28  \w     29.00  66.00   0.50    0.50    --  106.00 -30.00  90.00   74
 29  \w     31.00  74.00   0.50    0.50    --  106.00 -45.00  60.00   86
 30  \w     30.00 112.00   0.50    0.50    --  106.00-111.00  30.00  164
 31  \w     30.00 112.00   0.50    0.50    --  106.00-111.00-120.00  164
 32  \w     30.00  74.00   0.50    0.50    --  106.00-111.00  90.00   88
;
_diffrn_measurement_device 'four-circle diffractometer'
_diffrn_measurement_device_type 'ROD, Synergy Custom DW system, Pilatus 200K'
_diffrn_measurement_method '\w scans'
_diffrn_orient_matrix_type 'CrysAlisPro convention (1999,Acta A55,543-557)'
_diffrn_orient_matrix_UB_11 0.0165362000
_diffrn_orient_matrix_UB_12 -0.0183259000
_diffrn_orient_matrix_UB_13 -0.1166402000
_diffrn_orient_matrix_UB_21 0.0489271000
_diffrn_orient_matrix_UB_22 0.0622838000
_diffrn_orient_matrix_UB_23 -0.0195535000
_diffrn_orient_matrix_UB_31 0.0414932000
_diffrn_orient_matrix_UB_32 -0.0132611000
_diffrn_orient_matrix_UB_33 0.0695166000
_diffrn_radiation_monochromator mirror
_diffrn_radiation_probe x-ray
_diffrn_radiation_type CuK\a
_diffrn_radiation_wavelength 1.54184
_diffrn_reflns_av_R_equivalents 0.0417
_diffrn_reflns_av_unetI/netI 0.0142
_diffrn_reflns_Laue_measured_fraction_full 1.000
_diffrn_reflns_Laue_measured_fraction_max 0.979
_diffrn_reflns_limit_h_max 33
_diffrn_reflns_limit_h_min -33
_diffrn_reflns_limit_k_max 31
_diffrn_reflns_limit_k_min -34
_diffrn_reflns_limit_l_max 14
_diffrn_reflns_limit_l_min -13
_diffrn_reflns_number 41015
_diffrn_reflns_point_group_measured_fraction_full 1.000
_diffrn_reflns_point_group_measured_fraction_max 0.979
_diffrn_reflns_theta_full 67.684
_diffrn_reflns_theta_max 79.094
_diffrn_reflns_theta_min 3.293
_diffrn_source 'Rotating-anode X-ray tube'
_diffrn_source_type 'Rigaku (Cu) X-ray Source'
_exptl_absorpt_coefficient_mu 0.776
_exptl_absorpt_correction_T_max 1.00000
_exptl_absorpt_correction_T_min 0.66456
_exptl_absorpt_correction_type multi-scan
_exptl_absorpt_process_details
;
CrysAlisPro 1.171.39.45f (Rigaku Oxford Diffraction, 2018)
Empirical absorption correction using spherical harmonics,
 implemented in SCALE3 ABSPACK scaling algorithm.
;
_exptl_crystal_colour colourless
_exptl_crystal_colour_primary colourless
_exptl_crystal_density_diffrn 1.281
_exptl_crystal_description block
_exptl_crystal_F_000 2844
_exptl_crystal_size_max 0.2
_exptl_crystal_size_mid 0.18
_exptl_crystal_size_min 0.07
_refine_diff_density_max 1.070
_refine_diff_density_min -0.234
_refine_diff_density_rms 0.047
_refine_ls_extinction_method none
_refine_ls_goodness_of_fit_ref 1.059
_refine_ls_hydrogen_treatment mixed
_refine_ls_matrix_type full
_refine_ls_number_parameters 204
_refine_ls_number_reflns 3304
_refine_ls_number_restraints 0
_refine_ls_restrained_S_all 1.059
_refine_ls_R_factor_all 0.0463
_refine_ls_R_factor_gt 0.0447
_refine_ls_shift/su_max 0.000
_refine_ls_shift/su_mean 0.000
_refine_ls_structure_factor_coef Fsqd
_refine_ls_weighting_details 'w=1/[\s^2^(Fo^2^)+(0.0560P)^2^+11.4901P] where P=(Fo^2^+2Fc^2^)/3'
_refine_ls_weighting_scheme calc
_refine_ls_wR_factor_gt 0.1205
_refine_ls_wR_factor_ref 0.1217
_reflns_Friedel_coverage 0.000
_reflns_number_gt 3128
_reflns_number_total 3304
_reflns_threshold_expression 'I > 2\s(I)'
_cod_data_source_file c8sc03835j2.cif
_cod_data_source_block mc002
_cod_original_cell_volume 7009.36(12)
_cod_database_code 1550134
_shelx_shelxl_version_number 2017/1
_chemical_oxdiff_formula 'C19 H18 F2 O1'
_shelx_space_group_comment
;
The symmetry employed for this shelxl refinement is uniquely defined
by the following loop, which should always be used as a source of
symmetry information in preference to the above space-group names.
They are only intended as comments.
;
_shelx_estimated_absorpt_t_max 0.948
_shelx_estimated_absorpt_t_min 0.860
_reflns_odcompleteness_completeness 99.94
_reflns_odcompleteness_iscentric 1
_reflns_odcompleteness_theta 74.33
_olex2_refinement_description
;
1. Fixed Uiso
 At 1.2 times of:
  All C(H) groups, All C(H,H) groups
 At 1.5 times of:
  All C(H,H,H) groups
2.a Ternary CH refined with riding coordinates:
 C6(H6), C3(H3)
2.b Secondary CH2 refined with riding coordinates:
 C5(H5A,H5B), C4(H4A,H4B)
2.c Aromatic/amide H refined with riding coordinates:
 C15(H15), C19(H19), C16(H16), C18(H18), C9(H9), C10(H10), C13(H13), C12(H12)
2.d Idealised Me refined as rotating group:
 C1(H1A,H1B,H1C)
;
_olex2_submission_special_instructions 'No special instructions were received'
_oxdiff_exptl_absorpt_empirical_details
;
Empirical correction (ABSPACK) includes:
- Absorption correction using spherical harmonics
- Frame scaling
;
_oxdiff_exptl_absorpt_empirical_full_max 1.578
_oxdiff_exptl_absorpt_empirical_full_min 0.583

loop_
_space_group_symop_operation_xyz
'x, y, z'
'-y, x-y, z'
'-x+y, -x, z'
'x+2/3, y+1/3, z+1/3'
'-y+2/3, x-y+1/3, z+1/3'
'-x+y+2/3, -x+1/3, z+1/3'
'x+1/3, y+2/3, z+2/3'
'-y+1/3, x-y+2/3, z+2/3'
'-x+y+1/3, -x+2/3, z+2/3'
'-x, -y, -z'
'y, -x+y, -z'
'x-y, x, -z'
'-x+2/3, -y+1/3, -z+1/3'
'y+2/3, -x+y+1/3, -z+1/3'
'x-y+2/3, x+1/3, -z+1/3'
'-x+1/3, -y+2/3, -z+2/3'
'y+1/3, -x+y+2/3, -z+2/3'
'x-y+1/3, x+2/3, -z+2/3'

loop_
_atom_site_label
_atom_site_type_symbol
_atom_site_fract_x
_atom_site_fract_y
_atom_site_fract_z
_atom_site_U_iso_or_equiv
_atom_site_adp_type
_atom_site_occupancy
_atom_site_site_symmetry_order
_atom_site_calc_flag
_atom_site_refinement_flags_posn
F2 F 0.47062(4) 0.53117(4) -0.04168(7) 0.0342(2) Uani 1 1 d .
O1 O 0.39040(4) 0.61125(5) 0.65259(9) 0.0287(2) Uani 1 1 d .
F1 F 0.34570(5) 0.27492(4) 0.54824(11) 0.0498(3) Uani 1 1 d .
C14 C 0.38265(6) 0.51086(5) 0.27228(12) 0.0217(3) Uani 1 1 d .
C8 C 0.36817(6) 0.43763(6) 0.50885(12) 0.0243(3) Uani 1 1 d .
C7 C 0.37682(6) 0.49694(6) 0.49589(12) 0.0229(3) Uani 1 1 d .
C15 C 0.43981(6) 0.52373(6) 0.27295(12) 0.0245(3) Uani 1 1 d .
H15 H 0.458710 0.528193 0.346994 0.029 Uiso 1 1 calc R
C19 C 0.35591(6) 0.50439(6) 0.16210(12) 0.0260(3) Uani 1 1 d .
H19 H 0.316872 0.495272 0.159558 0.031 Uiso 1 1 calc R
C2 C 0.40739(6) 0.53881(6) 0.57525(12) 0.0255(3) Uani 1 1 d .
C6 C 0.34978(6) 0.50679(6) 0.38603(12) 0.0226(3) Uani 1 1 d .
H6 H 0.310159 0.472898 0.377696 0.027 Uiso 1 1 calc R
C17 C 0.44158(6) 0.52389(6) 0.06201(12) 0.0265(3) Uani 1 1 d .
C16 C 0.46981(6) 0.53020(6) 0.16777(13) 0.0269(3) Uani 1 1 d .
H16 H 0.508677 0.538740 0.169059 0.032 Uiso 1 1 calc R
C18 C 0.38533(6) 0.51105(6) 0.05624(13) 0.0285(3) Uani 1 1 d .
H18 H 0.366960 0.506814 -0.018387 0.034 Uiso 1 1 calc R
C9 C 0.31319(6) 0.38916(6) 0.50625(13) 0.0281(3) Uani 1 1 d .
H9 H 0.280713 0.393864 0.494840 0.034 Uiso 1 1 calc R
C5 C 0.34379(6) 0.56049(6) 0.40019(12) 0.0278(3) Uani 1 1 d .
H5A H 0.331352 0.569261 0.323870 0.033 Uiso 1 1 calc R
H5B H 0.314366 0.553420 0.461233 0.033 Uiso 1 1 calc R
C3 C 0.41947(6) 0.59977(6) 0.55810(12) 0.0267(3) Uani 1 1 d .
H3 H 0.461769 0.626416 0.567447 0.032 Uiso 1 1 calc R
C4 C 0.40137(7) 0.61098(6) 0.43733(13) 0.0301(3) Uani 1 1 d .
H4A H 0.398432 0.646267 0.441411 0.036 Uiso 1 1 calc R
H4B H 0.430874 0.617185 0.377147 0.036 Uiso 1 1 calc R
C10 C 0.30519(7) 0.33432(6) 0.52001(15) 0.0340(3) Uani 1 1 d .
H10 H 0.267649 0.301583 0.519590 0.041 Uiso 1 1 calc R
C11 C 0.35282(7) 0.32837(6) 0.53430(15) 0.0350(3) Uani 1 1 d .
C13 C 0.41477(7) 0.42899(7) 0.52247(15) 0.0346(3) Uani 1 1 d .
H13 H 0.452512 0.461427 0.523185 0.041 Uiso 1 1 calc R
C1 C 0.43176(7) 0.53030(7) 0.68931(14) 0.0360(4) Uani 1 1 d .
H1A H 0.412925 0.489160 0.707894 0.054 Uiso 1 1 calc GR
H1B H 0.425016 0.550596 0.754248 0.054 Uiso 1 1 calc GR
H1C H 0.473206 0.545603 0.679958 0.054 Uiso 1 1 calc GR
C12 C 0.40792(7) 0.37461(7) 0.53501(17) 0.0398(4) Uani 1 1 d .
H12 H 0.440208 0.369385 0.543822 0.048 Uiso 1 1 calc R
H1 H 0.4071(9) 0.6511(10) 0.6653(19) 0.054(6) Uiso 1 1 d .

loop_
_atom_site_aniso_label
_atom_site_aniso_U_11
_atom_site_aniso_U_22
_atom_site_aniso_U_33
_atom_site_aniso_U_23
_atom_site_aniso_U_13
_atom_site_aniso_U_12
F2 0.0417(5) 0.0387(5) 0.0253(4) 0.0035(3) 0.0104(4) 0.0224(4)
O1 0.0298(5) 0.0278(5) 0.0253(5) -0.0044(4) 0.0039(4) 0.0120(4)
F1 0.0613(7) 0.0257(5) 0.0661(7) 0.0033(4) 0.0020(5) 0.0244(5)
C14 0.0233(6) 0.0177(6) 0.0231(6) 0.0003(5) 0.0018(5) 0.0096(5)
C8 0.0266(7) 0.0238(6) 0.0216(6) 0.0017(5) 0.0006(5) 0.0119(5)
C7 0.0219(6) 0.0235(6) 0.0223(6) 0.0025(5) 0.0021(5) 0.0107(5)
C15 0.0240(6) 0.0247(6) 0.0237(7) -0.0013(5) -0.0019(5) 0.0114(5)
C19 0.0242(7) 0.0292(7) 0.0259(7) -0.0013(5) -0.0020(5) 0.0143(6)
C2 0.0249(6) 0.0265(7) 0.0235(6) 0.0007(5) 0.0001(5) 0.0115(5)
C6 0.0211(6) 0.0242(6) 0.0224(6) 0.0010(5) 0.0008(5) 0.0113(5)
C17 0.0333(7) 0.0233(6) 0.0236(7) 0.0022(5) 0.0076(5) 0.0147(6)
C16 0.0230(6) 0.0274(7) 0.0301(7) -0.0010(5) 0.0029(5) 0.0125(5)
C18 0.0341(7) 0.0314(7) 0.0225(7) -0.0013(5) -0.0029(5) 0.0182(6)
C9 0.0259(7) 0.0288(7) 0.0290(7) 0.0012(5) 0.0026(5) 0.0133(6)
C5 0.0357(7) 0.0346(7) 0.0221(6) 0.0022(5) 0.0030(5) 0.0243(6)
C3 0.0256(7) 0.0245(7) 0.0269(7) -0.0016(5) 0.0048(5) 0.0103(5)
C4 0.0422(8) 0.0241(7) 0.0264(7) 0.0026(5) 0.0082(6) 0.0184(6)
C10 0.0296(7) 0.0249(7) 0.0382(8) -0.0009(6) 0.0022(6) 0.0068(6)
C11 0.0452(9) 0.0231(7) 0.0388(8) 0.0027(6) 0.0022(7) 0.0186(7)
C13 0.0258(7) 0.0271(7) 0.0481(9) 0.0057(6) -0.0015(6) 0.0112(6)
C1 0.0416(9) 0.0346(8) 0.0300(8) -0.0037(6) -0.0099(6) 0.0177(7)
C12 0.0346(8) 0.0344(8) 0.0570(11) 0.0053(7) -0.0020(7) 0.0221(7)

loop_
_atom_type_symbol
_atom_type_description
_atom_type_scat_dispersion_real
_atom_type_scat_dispersion_imag
_atom_type_scat_source
C C 0.0181 0.0091 'International Tables Vol C Tables 4.2.6.8 and 6.1.1.4'
H H 0.0000 0.0000 'International Tables Vol C Tables 4.2.6.8 and 6.1.1.4'
F F 0.0727 0.0534 'International Tables Vol C Tables 4.2.6.8 and 6.1.1.4'
O O 0.0492 0.0322 'International Tables Vol C Tables 4.2.6.8 and 6.1.1.4'

loop_
_geom_angle_atom_site_label_1
_geom_angle_atom_site_label_2
_geom_angle_atom_site_label_3
_geom_angle
C15 C14 C19 117.97(12)
C15 C14 C6 122.61(12)
C19 C14 C6 119.33(12)
C9 C8 C7 121.23(12)
C13 C8 C7 120.95(12)
C13 C8 C9 117.82(13)
C8 C7 C6 115.49(11)
C2 C7 C8 121.99(12)
C2 C7 C6 122.50(12)
C16 C15 C14 121.54(13)
C18 C19 C14 121.23(13)
C7 C2 C3 122.05(12)
C7 C2 C1 124.50(13)
C1 C2 C3 113.43(12)
C14 C6 C5 110.35(11)
C7 C6 C14 112.49(11)
C7 C6 C5 111.24(11)
F2 C17 C16 118.79(13)
F2 C17 C18 118.38(13)
C18 C17 C16 122.82(13)
C17 C16 C15 118.04(13)
C17 C18 C19 118.39(13)
C10 C9 C8 121.15(14)
C4 C5 C6 109.19(11)
O1 C3 C2 106.97(11)
O1 C3 C4 110.74(12)
C2 C3 C4 114.25(11)
C5 C4 C3 110.59(11)
C11 C10 C9 118.51(14)
F1 C11 C10 119.23(14)
F1 C11 C12 118.18(14)
C10 C11 C12 122.59(14)
C12 C13 C8 122.07(14)
C11 C12 C13 117.84(14)

loop_
_geom_bond_atom_site_label_1
_geom_bond_atom_site_label_2
_geom_bond_distance
F2 C17 1.3601(15)
O1 C3 1.4389(16)
F1 C11 1.3586(17)
C14 C15 1.3941(18)
C14 C19 1.3972(19)
C14 C6 1.5253(18)
C8 C7 1.4968(18)
C8 C9 1.3972(19)
C8 C13 1.390(2)
C7 C2 1.3449(19)
C7 C6 1.5203(18)
C15 C16 1.3908(19)
C19 C18 1.389(2)
C2 C3 1.5132(19)
C2 C1 1.507(2)
C6 C5 1.5366(18)
C17 C16 1.373(2)
C17 C18 1.372(2)
C9 C10 1.386(2)
C5 C4 1.518(2)
C3 C4 1.521(2)
C10 C11 1.375(2)
C11 C12 1.376(2)
C13 C12 1.384(2)
